data_4034228
loop_
_publ_author_name
'Baek, Yonghyeon'
'Kwon, Youngjae'
'Maeng, Chanyoung'
'Lee, Ji Hye'
'Hwang, Hyonseok'
'Lee, Kang Mun'
'Lee, Phil Ho'

_publ_section_title
;
 Pyrazinoindole-Based Lewis-Acid/Base Assembly: Intriguing Intramolecular
 Charge-Transfer Switching through the Dual-Sensing of Fluoride and Acid.
;
_journal_issue 7
_journal_name_full 'The Journal of organic chemistry'
_journal_page_first 3843
_journal_page_last 3852
_journal_paper_doi 10.1021/acs.joc.8b02942
_journal_volume 84
_journal_year 2019
_chemical_formula_sum 'C45 H47 B N4'
_chemical_formula_weight 654.67
_space_group_crystal_system monoclinic
_space_group_IT_number 14
_space_group_name_Hall '-P 2yn'
_space_group_name_H-M_alt 'P 1 21/n 1'
_atom_sites_solution_hydrogens geom
_audit_creation_method SHELXL-2018/3
_cell_angle_alpha 90
_cell_angle_beta 98.727(5)
_cell_angle_gamma 90
_cell_formula_units_Z 4
_cell_length_a 12.6670(17)
_cell_length_b 10.8935(12)
_cell_length_c 27.315(3)
_cell_measurement_reflns_used 9744
_cell_measurement_temperature 296(2)
_cell_measurement_theta_max 28.95
_cell_measurement_theta_min 2.94
_cell_volume 3725.5(8)
_computing_cell_refinement 'Bruker APEXIII'
_computing_data_collection 'Bruker APEXIII'
_computing_data_reduction 'Bruker SAINT'
_computing_molecular_graphics ORTEP
_computing_publication_material CIFTAB
_computing_structure_refinement SHELXL
_computing_structure_solution SHELXS
_diffrn_ambient_temperature 296(2)
_diffrn_measured_fraction_theta_full 0.998
_diffrn_measured_fraction_theta_max 0.982
_diffrn_measurement_device_type 'Photon 100 CMOS detector'
_diffrn_measurement_method 'phi and omega scans'
_diffrn_radiation_type MoK\a
_diffrn_radiation_wavelength 0.71073
_diffrn_reflns_av_R_equivalents 0.1491
_diffrn_reflns_av_unetI/netI 0.0933
_diffrn_reflns_Laue_measured_fraction_full 0.998
_diffrn_reflns_Laue_measured_fraction_max 0.982
_diffrn_reflns_limit_h_max 17
_diffrn_reflns_limit_h_min -17
_diffrn_reflns_limit_k_max 15
_diffrn_reflns_limit_k_min -14
_diffrn_reflns_limit_l_max 36
_diffrn_reflns_limit_l_min -37
_diffrn_reflns_number 116228
_diffrn_reflns_point_group_measured_fraction_full 0.998
_diffrn_reflns_point_group_measured_fraction_max 0.982
_diffrn_reflns_theta_full 25.242
_diffrn_reflns_theta_max 29.655
_diffrn_reflns_theta_min 3.018
_diffrn_source 'fine-focus sealed tube'
_exptl_absorpt_coefficient_mu 0.068
_exptl_absorpt_correction_T_max 0.7459
_exptl_absorpt_correction_T_min 0.7098
_exptl_absorpt_correction_type multi-scan
_exptl_absorpt_process_details SADABS
_exptl_crystal_colour yellow
_exptl_crystal_density_diffrn 1.167
_exptl_crystal_description rod
_exptl_crystal_F_000 1400
_exptl_crystal_size_max 0.267
_exptl_crystal_size_mid 0.210
_exptl_crystal_size_min 0.168
_refine_diff_density_max 0.333
_refine_diff_density_min -0.262
_refine_diff_density_rms 0.064
_refine_ls_extinction_coef 0.0060(5)
_refine_ls_extinction_expression Fc^*^=kFc[1+0.001xFc^2^\l^3^/sin(2\q)]^-1/4^
_refine_ls_extinction_method 'SHELXL-2018/3 (Sheldrick 2018)'
_refine_ls_goodness_of_fit_ref 1.016
_refine_ls_hydrogen_treatment constr
_refine_ls_matrix_type full
_refine_ls_number_parameters 461
_refine_ls_number_reflns 10342
_refine_ls_number_restraints 0
_refine_ls_restrained_S_all 1.016
_refine_ls_R_factor_all 0.1405
_refine_ls_R_factor_gt 0.0641
_refine_ls_shift/su_max 0.000
_refine_ls_shift/su_mean 0.000
_refine_ls_structure_factor_coef Fsqd
_refine_ls_weighting_details 'w=1/[\s^2^(Fo^2^)+(0.0420P)^2^+2.3034P] where P=(Fo^2^+2Fc^2^)/3'
_refine_ls_weighting_scheme calc
_refine_ls_wR_factor_gt 0.1114
_refine_ls_wR_factor_ref 0.1359
_reflns_Friedel_coverage 0.000
_reflns_number_gt 6063
_reflns_number_total 10342
_reflns_threshold_expression 'I > 2\s(I)'
_cod_data_source_file jo8b02942_si_002.cif
_cod_data_source_block IP4
_cod_depositor_comments
;
The following automatic conversions were performed:

data item '_exptl_absorpt_correction_type' value 'MULTI-SCAN' was
changed to 'multi-scan' in accordance with the
/home/data/users/saulius/crontab/automatic-downloads/current/ACS/lib/dictionaries/cif_core.dic
dictionary named 'cif_core.dic' version 2.4.2 last updated on
2011-04-26.

Automatic conversion script
Id: cif_fix_values 6909 2019-04-08 15:41:33Z antanas 
;
_cod_original_sg_symbol_H-M 'P 21/n'
_cod_database_code 4034228
_shelx_shelxl_version_number 2018/3
_shelx_space_group_comment
;
The symmetry employed for this shelxl refinement is uniquely defined
by the following loop, which should always be used as a source of
symmetry information in preference to the above space-group names.
They are only intended as comments.
;
_shelx_estimated_absorpt_t_min 0.982
_shelx_estimated_absorpt_t_max 0.989

loop_
_space_group_symop_operation_xyz
'x, y, z'
'-x+1/2, y+1/2, -z+1/2'
'-x, -y, -z'
'x-1/2, -y-1/2, z-1/2'

loop_
_atom_site_label
_atom_site_type_symbol
_atom_site_fract_x
_atom_site_fract_y
_atom_site_fract_z
_atom_site_U_iso_or_equiv
_atom_site_adp_type
_atom_site_occupancy
_atom_site_site_symmetry_order
_atom_site_calc_flag
_atom_site_refinement_flags_posn
_atom_site_refinement_flags_adp
N1 N -0.07328(11) 0.94365(13) 0.05102(5) 0.0202(3) Uani 1 1 d . .
C1 C -0.13348(13) 0.86812(15) -0.02666(6) 0.0186(4) Uani 1 1 d . .
C2 C -0.15065(13) 0.95641(15) 0.00912(6) 0.0196(4) Uani 1 1 d . .
C3 C -0.23528(15) 1.03890(17) 0.00078(7) 0.0266(4) Uani 1 1 d . .
H3 H -0.246414 1.097152 0.024358 0.032 Uiso 1 1 calc R U
C4 C -0.30215(15) 1.03056(18) -0.04408(7) 0.0303(4) Uani 1 1 d . .
H4 H -0.359812 1.084045 -0.050507 0.036 Uiso 1 1 calc R U
C5 C -0.28585(15) 0.94428(18) -0.08011(7) 0.0297(4) Uani 1 1 d . .
H5 H -0.332108 0.941868 -0.109981 0.036 Uiso 1 1 calc R U
C6 C -0.20173(14) 0.86272(17) -0.07170(7) 0.0246(4) Uani 1 1 d . .
H6 H -0.190793 0.805283 -0.095618 0.030 Uiso 1 1 calc R U
C7 C -0.04047(13) 0.79965(15) -0.00539(6) 0.0177(3) Uani 1 1 d . .
C8 C -0.00774(13) 0.84769(15) 0.04254(6) 0.0179(3) Uani 1 1 d . .
N2 N 0.07125(11) 0.80214(13) 0.07458(5) 0.0194(3) Uani 1 1 d . .
C9 C 0.12227(13) 0.70616(15) 0.05695(6) 0.0181(3) Uani 1 1 d . .
C10 C 0.09794(13) 0.66490(15) 0.00725(6) 0.0171(3) Uani 1 1 d . .
N3 N 0.01371(11) 0.71065(13) -0.02380(5) 0.0184(3) Uani 1 1 d . .
C11 C -0.06193(16) 1.01983(17) 0.09498(6) 0.0261(4) Uani 1 1 d . .
H11A H 0.002132 0.997470 0.116617 0.039 Uiso 1 1 calc R U
H11B H -0.122447 1.008008 0.111779 0.039 Uiso 1 1 calc R U
H11C H -0.057946 1.104484 0.085667 0.039 Uiso 1 1 calc R U
C12 C 0.20294(13) 0.64547(16) 0.09484(6) 0.0193(4) Uani 1 1 d . .
C13 C 0.27422(14) 0.71795(16) 0.12634(6) 0.0218(4) Uani 1 1 d . .
H13 H 0.271975 0.802950 0.123198 0.026 Uiso 1 1 calc R U
C14 C 0.34838(14) 0.66358(16) 0.16232(6) 0.0226(4) Uani 1 1 d . .
H14 H 0.396272 0.713305 0.182538 0.027 Uiso 1 1 calc R U
C15 C 0.35364(14) 0.53598(16) 0.16926(6) 0.0215(4) Uani 1 1 d . .
B1 B 0.43956(16) 0.47685(18) 0.20965(7) 0.0203(4) Uani 1 1 d . .
C16 C 0.27858(14) 0.46560(16) 0.13789(6) 0.0236(4) Uani 1 1 d . .
H16 H 0.278220 0.380842 0.141940 0.028 Uiso 1 1 calc R U
C17 C 0.20517(14) 0.51841(16) 0.10116(6) 0.0227(4) Uani 1 1 d . .
H17 H 0.157353 0.469100 0.080708 0.027 Uiso 1 1 calc R U
C18 C 0.49962(14) 0.56315(16) 0.25115(6) 0.0208(4) Uani 1 1 d . .
C19 C 0.61203(14) 0.57565(16) 0.25656(6) 0.0222(4) Uani 1 1 d . .
C20 C 0.66416(16) 0.66097(18) 0.28981(7) 0.0294(4) Uani 1 1 d . .
H20 H 0.737905 0.668995 0.292469 0.035 Uiso 1 1 calc R U
C21 C 0.60966(18) 0.73398(18) 0.31893(7) 0.0321(5) Uani 1 1 d . .
C22 C 0.50016(17) 0.72006(17) 0.31452(7) 0.0302(5) Uani 1 1 d . .
H22 H 0.462580 0.768070 0.334148 0.036 Uiso 1 1 calc R U
C23 C 0.44417(15) 0.63665(17) 0.28171(6) 0.0250(4) Uani 1 1 d . .
C24 C 0.67860(15) 0.50146(18) 0.22588(7) 0.0298(4) Uani 1 1 d . .
H24A H 0.656845 0.519477 0.191421 0.045 Uiso 1 1 calc R U
H24B H 0.668650 0.415566 0.231587 0.045 Uiso 1 1 calc R U
H24C H 0.752602 0.522169 0.235121 0.045 Uiso 1 1 calc R U
C25 C 0.6679(2) 0.8251(2) 0.35514(9) 0.0591(8) Uani 1 1 d . .
H25A H 0.743515 0.815671 0.356118 0.089 Uiso 1 1 calc R U
H25B H 0.649798 0.810540 0.387529 0.089 Uiso 1 1 calc R U
H25C H 0.647267 0.907002 0.344776 0.089 Uiso 1 1 calc R U
C26 C 0.32559(16) 0.6232(2) 0.28221(8) 0.0379(5) Uani 1 1 d . .
H26A H 0.313971 0.581820 0.311956 0.057 Uiso 1 1 calc R U
H26B H 0.294337 0.576338 0.253934 0.057 Uiso 1 1 calc R U
H26C H 0.293148 0.703033 0.281065 0.057 Uiso 1 1 calc R U
C27 C 0.46587(13) 0.33557(16) 0.20622(6) 0.0200(4) Uani 1 1 d . .
C28 C 0.45658(14) 0.25615(17) 0.24603(6) 0.0229(4) Uani 1 1 d . .
C29 C 0.47762(15) 0.13124(17) 0.24216(7) 0.0289(4) Uani 1 1 d . .
H29 H 0.469535 0.079743 0.268490 0.035 Uiso 1 1 calc R U
C30 C 0.51027(16) 0.08154(18) 0.20019(8) 0.0312(5) Uani 1 1 d . .
C31 C 0.52177(15) 0.16000(18) 0.16166(7) 0.0292(4) Uani 1 1 d . .
H31 H 0.545732 0.128375 0.133686 0.035 Uiso 1 1 calc R U
C32 C 0.49876(14) 0.28478(17) 0.16319(6) 0.0244(4) Uani 1 1 d . .
C33 C 0.42112(18) 0.30181(19) 0.29304(7) 0.0349(5) Uani 1 1 d . .
H33A H 0.418900 0.234398 0.315500 0.052 Uiso 1 1 calc R U
H33B H 0.351285 0.337564 0.285434 0.052 Uiso 1 1 calc R U
H33C H 0.470588 0.362530 0.308123 0.052 Uiso 1 1 calc R U
C34 C 0.5323(2) -0.05440(19) 0.19667(10) 0.0507(6) Uani 1 1 d . .
H34A H 0.490589 -0.087164 0.167305 0.076 Uiso 1 1 calc R U
H34B H 0.513589 -0.095442 0.225243 0.076 Uiso 1 1 calc R U
H34C H 0.606823 -0.066871 0.195228 0.076 Uiso 1 1 calc R U
C35 C 0.51258(17) 0.3620(2) 0.11853(7) 0.0342(5) Uani 1 1 d . .
H35A H 0.568103 0.327496 0.102472 0.051 Uiso 1 1 calc R U
H35B H 0.531541 0.444238 0.128975 0.051 Uiso 1 1 calc R U
H35C H 0.446857 0.363111 0.095806 0.051 Uiso 1 1 calc R U
C36 C 0.16195(13) 0.57180(15) -0.01459(6) 0.0182(4) Uani 1 1 d . .
C37 C 0.11212(14) 0.48547(15) -0.04782(6) 0.0199(4) Uani 1 1 d . .
H37 H 0.038011 0.485959 -0.055295 0.024 Uiso 1 1 calc R U
C38 C 0.16879(14) 0.39915(16) -0.07007(6) 0.0213(4) Uani 1 1 d . .
H38 H 0.132166 0.342214 -0.091668 0.026 Uiso 1 1 calc R U
C39 C 0.28058(14) 0.39576(16) -0.06069(6) 0.0230(4) Uani 1 1 d . .
N4 N 0.33855(12) 0.31005(14) -0.08354(6) 0.0279(4) Uani 1 1 d . .
C40 C 0.33114(14) 0.48522(17) -0.02797(7) 0.0260(4) Uani 1 1 d . .
H40 H 0.405324 0.487050 -0.021194 0.031 Uiso 1 1 calc R U
C41 C 0.27301(14) 0.57007(16) -0.00578(7) 0.0233(4) Uani 1 1 d . .
H41 H 0.309026 0.627739 0.015669 0.028 Uiso 1 1 calc R U
C42 C 0.28169(16) 0.20506(17) -0.10883(7) 0.0301(4) Uani 1 1 d . .
H42A H 0.223459 0.182312 -0.091332 0.036 Uiso 1 1 calc R U
H42B H 0.330229 0.135817 -0.107268 0.036 Uiso 1 1 calc R U
C43 C 0.23709(18) 0.2299(2) -0.16248(7) 0.0389(5) Uani 1 1 d . .
H43A H 0.188340 0.297847 -0.164393 0.058 Uiso 1 1 calc R U
H43B H 0.200133 0.158398 -0.176672 0.058 Uiso 1 1 calc R U
H43C H 0.294496 0.249334 -0.180417 0.058 Uiso 1 1 calc R U
C44 C 0.45040(15) 0.28863(19) -0.06333(7) 0.0311(4) Uani 1 1 d . .
H44A H 0.486747 0.367036 -0.058374 0.037 Uiso 1 1 calc R U
H44B H 0.483719 0.242422 -0.087222 0.037 Uiso 1 1 calc R U
C45 C 0.46483(18) 0.2190(2) -0.01445(8) 0.0399(5) Uani 1 1 d . .
H45A H 0.428138 0.261500 0.008758 0.060 Uiso 1 1 calc R U
H45B H 0.539503 0.213839 -0.001485 0.060 Uiso 1 1 calc R U
H45C H 0.435957 0.137802 -0.019802 0.060 Uiso 1 1 calc R U

loop_
_atom_site_aniso_label
_atom_site_aniso_U_11
_atom_site_aniso_U_22
_atom_site_aniso_U_33
_atom_site_aniso_U_23
_atom_site_aniso_U_13
_atom_site_aniso_U_12
N1 0.0224(8) 0.0202(7) 0.0178(7) -0.0016(6) 0.0021(6) 0.0042(6)
C1 0.0171(8) 0.0188(8) 0.0190(8) 0.0036(7) 0.0002(7) 0.0011(7)
C2 0.0198(9) 0.0204(9) 0.0189(8) 0.0042(7) 0.0037(7) 0.0008(7)
C3 0.0262(10) 0.0256(10) 0.0293(10) 0.0030(8) 0.0082(8) 0.0058(8)
C4 0.0209(9) 0.0313(11) 0.0383(11) 0.0111(9) 0.0030(8) 0.0101(8)
C5 0.0233(10) 0.0338(11) 0.0291(10) 0.0063(9) -0.0053(8) 0.0039(8)
C6 0.0238(9) 0.0251(10) 0.0231(9) 0.0012(8) -0.0020(7) 0.0002(7)
C7 0.0184(8) 0.0185(8) 0.0162(8) 0.0028(7) 0.0025(6) 0.0006(7)
C8 0.0176(8) 0.0194(8) 0.0169(8) 0.0009(7) 0.0029(7) 0.0000(7)
N2 0.0199(7) 0.0214(7) 0.0166(7) 0.0016(6) 0.0020(6) 0.0004(6)
C9 0.0174(8) 0.0182(8) 0.0182(8) 0.0032(7) 0.0010(7) -0.0004(7)
C10 0.0172(8) 0.0166(8) 0.0173(8) 0.0031(7) 0.0016(7) -0.0008(6)
N3 0.0183(7) 0.0192(7) 0.0170(7) 0.0019(6) 0.0012(6) 0.0004(6)
C11 0.0346(11) 0.0235(9) 0.0204(9) -0.0031(8) 0.0046(8) 0.0020(8)
C12 0.0185(8) 0.0230(9) 0.0160(8) 0.0018(7) 0.0008(7) 0.0010(7)
C13 0.0256(9) 0.0187(9) 0.0205(9) 0.0019(7) 0.0009(7) 0.0007(7)
C14 0.0226(9) 0.0230(9) 0.0199(9) -0.0006(7) -0.0044(7) -0.0027(7)
C15 0.0225(9) 0.0231(9) 0.0182(8) 0.0011(7) 0.0005(7) 0.0009(7)
B1 0.0196(10) 0.0235(10) 0.0175(9) 0.0020(8) 0.0021(8) -0.0018(8)
C16 0.0246(9) 0.0198(9) 0.0244(9) 0.0010(8) -0.0022(7) -0.0004(7)
C17 0.0213(9) 0.0219(9) 0.0223(9) -0.0008(7) -0.0050(7) -0.0025(7)
C18 0.0252(9) 0.0190(9) 0.0164(8) 0.0044(7) -0.0023(7) 0.0020(7)
C19 0.0267(10) 0.0210(9) 0.0165(8) 0.0034(7) -0.0039(7) -0.0009(7)
C20 0.0332(11) 0.0326(11) 0.0211(9) 0.0021(8) 0.0001(8) -0.0104(8)
C21 0.0495(13) 0.0289(10) 0.0175(9) -0.0013(8) 0.0033(9) -0.0139(9)
C22 0.0519(13) 0.0219(10) 0.0175(9) -0.0009(8) 0.0077(9) 0.0019(9)
C23 0.0321(10) 0.0246(9) 0.0173(9) 0.0024(7) 0.0004(7) 0.0047(8)
C24 0.0245(10) 0.0328(11) 0.0306(10) -0.0011(9) -0.0003(8) -0.0011(8)
C25 0.082(2) 0.0600(16) 0.0373(13) -0.0243(12) 0.0163(13) -0.0402(15)
C26 0.0339(12) 0.0499(13) 0.0302(11) -0.0051(10) 0.0057(9) 0.0091(10)
C27 0.0175(8) 0.0239(9) 0.0164(8) -0.0008(7) -0.0045(7) -0.0010(7)
C28 0.0221(9) 0.0249(9) 0.0200(9) -0.0004(7) -0.0025(7) -0.0025(7)
C29 0.0281(10) 0.0262(10) 0.0300(10) 0.0043(8) -0.0034(8) -0.0041(8)
C30 0.0277(10) 0.0249(10) 0.0375(11) -0.0054(9) -0.0064(9) 0.0014(8)
C31 0.0282(10) 0.0307(10) 0.0270(10) -0.0119(8) -0.0007(8) 0.0024(8)
C32 0.0221(9) 0.0287(10) 0.0201(9) -0.0025(8) -0.0036(7) -0.0005(7)
C33 0.0468(13) 0.0335(11) 0.0259(10) 0.0033(9) 0.0111(9) -0.0029(9)
C34 0.0614(16) 0.0255(11) 0.0613(16) -0.0088(11) -0.0031(13) 0.0046(11)
C35 0.0405(12) 0.0422(12) 0.0202(9) -0.0014(9) 0.0052(8) 0.0031(10)
C36 0.0199(9) 0.0180(8) 0.0168(8) 0.0037(7) 0.0028(7) 0.0007(7)
C37 0.0185(8) 0.0203(9) 0.0207(9) 0.0029(7) 0.0026(7) -0.0013(7)
C38 0.0229(9) 0.0196(9) 0.0214(9) -0.0010(7) 0.0029(7) -0.0039(7)
C39 0.0260(10) 0.0214(9) 0.0223(9) 0.0023(7) 0.0061(7) 0.0037(7)
N4 0.0262(8) 0.0271(8) 0.0307(9) -0.0062(7) 0.0055(7) 0.0045(7)
C40 0.0174(9) 0.0293(10) 0.0306(10) -0.0050(8) 0.0012(7) 0.0012(7)
C41 0.0201(9) 0.0241(9) 0.0248(9) -0.0033(8) 0.0007(7) -0.0012(7)
C42 0.0373(11) 0.0246(10) 0.0302(10) -0.0041(8) 0.0108(9) 0.0013(8)
C43 0.0481(13) 0.0393(12) 0.0298(11) -0.0060(9) 0.0070(10) 0.0019(10)
C44 0.0266(10) 0.0329(11) 0.0359(11) -0.0054(9) 0.0112(8) 0.0056(8)
C45 0.0394(12) 0.0441(13) 0.0356(12) -0.0016(10) 0.0040(9) 0.0125(10)

loop_
_atom_type_symbol
_atom_type_description
_atom_type_scat_dispersion_real
_atom_type_scat_dispersion_imag
_atom_type_scat_source
C C 0.0033 0.0016 'International Tables Vol C Tables 4.2.6.8 and 6.1.1.4'
H H 0.0000 0.0000 'International Tables Vol C Tables 4.2.6.8 and 6.1.1.4'
B B 0.0013 0.0007 'International Tables Vol C Tables 4.2.6.8 and 6.1.1.4'
N N 0.0061 0.0033 'International Tables Vol C Tables 4.2.6.8 and 6.1.1.4'

loop_
_geom_angle_atom_site_label_1
_geom_angle_atom_site_label_2
_geom_angle_atom_site_label_3
_geom_angle
C8 N1 C2 107.70(13)
C8 N1 C11 126.02(14)
C2 N1 C11 126.26(14)
C6 C1 C2 120.00(15)
C6 C1 C7 133.97(16)
C2 C1 C7 106.03(14)
C3 C2 N1 128.78(16)
C3 C2 C1 121.52(16)
N1 C2 C1 109.70(14)
C4 C3 C2 117.12(17)
C3 C4 C5 122.12(17)
C6 C5 C4 120.57(17)
C5 C6 C1 118.67(17)
N3 C7 C8 121.66(15)
N3 C7 C1 131.49(15)
C8 C7 C1 106.81(14)
N2 C8 N1 126.09(15)
N2 C8 C7 124.11(15)
N1 C8 C7 109.73(14)
C8 N2 C9 114.09(14)
N2 C9 C10 122.57(14)
N2 C9 C12 114.08(14)
C10 C9 C12 123.32(15)
N3 C10 C9 121.28(15)
N3 C10 C36 115.33(14)
C9 C10 C36 123.39(14)
C7 N3 C10 115.75(14)
C13 C12 C17 119.12(15)
C13 C12 C9 119.20(15)
C17 C12 C9 121.60(15)
C14 C13 C12 120.11(16)
C13 C14 C15 122.19(16)
C14 C15 C16 116.34(16)
C14 C15 B1 121.09(15)
C16 C15 B1 122.56(16)
C15 B1 C18 117.98(15)
C15 B1 C27 119.28(15)
C18 B1 C27 122.69(15)
C17 C16 C15 122.15(16)
C16 C17 C12 120.04(16)
C19 C18 C23 117.68(16)
C19 C18 B1 120.04(15)
C23 C18 B1 122.14(16)
C20 C19 C18 120.12(17)
C20 C19 C24 117.99(17)
C18 C19 C24 121.86(15)
C21 C20 C19 122.03(19)
C20 C21 C22 117.98(17)
C20 C21 C25 121.2(2)
C22 C21 C25 120.8(2)
C21 C22 C23 122.28(18)
C22 C23 C18 119.87(18)
C22 C23 C26 117.85(17)
C18 C23 C26 122.19(17)
C28 C27 C32 118.03(16)
C28 C27 B1 120.62(15)
C32 C27 B1 121.35(15)
C29 C28 C27 120.12(17)
C29 C28 C33 118.15(17)
C27 C28 C33 121.70(16)
C30 C29 C28 121.90(18)
C31 C30 C29 117.89(18)
C31 C30 C34 121.04(19)
C29 C30 C34 121.1(2)
C30 C31 C32 122.32(18)
C31 C32 C27 119.68(17)
C31 C32 C35 117.89(17)
C27 C32 C35 122.41(16)
C37 C36 C41 116.80(15)
C37 C36 C10 120.32(15)
C41 C36 C10 122.77(15)
C38 C37 C36 122.28(16)
C37 C38 C39 121.12(16)
N4 C39 C38 121.52(16)
N4 C39 C40 121.89(16)
C38 C39 C40 116.57(16)
C39 N4 C44 119.03(15)
C39 N4 C42 118.62(15)
C44 N4 C42 115.63(15)
C41 C40 C39 121.41(17)
C40 C41 C36 121.79(17)
N4 C42 C43 113.63(16)
N4 C44 C45 113.08(16)

loop_
_geom_bond_atom_site_label_1
_geom_bond_atom_site_label_2
_geom_bond_distance
N1 C8 1.376(2)
N1 C2 1.396(2)
N1 C11 1.449(2)
C1 C6 1.393(2)
C1 C2 1.411(2)
C1 C7 1.440(2)
C2 C3 1.391(2)
C3 C4 1.383(3)
C4 C5 1.398(3)
C5 C6 1.380(3)
C7 N3 1.330(2)
C7 C8 1.413(2)
C8 N2 1.322(2)
N2 C9 1.356(2)
C9 C10 1.419(2)
C9 C12 1.494(2)
C10 N3 1.353(2)
C10 C36 1.479(2)
C12 C13 1.394(2)
C12 C17 1.395(2)
C13 C14 1.385(2)
C14 C15 1.403(2)
C15 C16 1.407(2)
C15 B1 1.566(3)
B1 C18 1.577(3)
B1 C27 1.581(3)
C16 C17 1.385(2)
C18 C19 1.416(2)
C18 C23 1.418(2)
C19 C20 1.394(2)
C19 C24 1.510(3)
C20 C21 1.382(3)
C21 C22 1.382(3)
C21 C25 1.512(3)
C22 C23 1.392(3)
C23 C26 1.511(3)
C27 C28 1.408(2)
C27 C32 1.418(2)
C28 C29 1.394(3)
C28 C33 1.508(3)
C29 C30 1.386(3)
C30 C31 1.381(3)
C30 C34 1.513(3)
C31 C32 1.392(3)
C32 C35 1.514(3)
C36 C37 1.390(2)
C36 C41 1.391(2)
C37 C38 1.379(2)
C38 C39 1.401(2)
C39 N4 1.393(2)
C39 C40 1.409(3)
N4 C44 1.459(2)
N4 C42 1.467(2)
C40 C41 1.378(3)
C42 C43 1.513(3)
C44 C45 1.522(3)

loop_
_geom_torsion_atom_site_label_1
_geom_torsion_atom_site_label_2
_geom_torsion_atom_site_label_3
_geom_torsion_atom_site_label_4
_geom_torsion
C8 N1 C2 C3 178.52(17)
C11 N1 C2 C3 -3.1(3)
C8 N1 C2 C1 -0.55(19)
C11 N1 C2 C1 177.81(16)
C6 C1 C2 C3 0.4(3)
C7 C1 C2 C3 -179.73(16)
C6 C1 C2 N1 179.55(15)
C7 C1 C2 N1 -0.59(19)
N1 C2 C3 C4 -178.82(17)
C1 C2 C3 C4 0.1(3)
C2 C3 C4 C5 -0.6(3)
C3 C4 C5 C6 0.6(3)
C4 C5 C6 C1 0.0(3)
C2 C1 C6 C5 -0.5(3)
C7 C1 C6 C5 179.72(19)
C6 C1 C7 N3 3.7(3)
C2 C1 C7 N3 -176.13(17)
C6 C1 C7 C8 -178.71(19)
C2 C1 C7 C8 1.47(18)
C2 N1 C8 N2 -175.63(16)
C11 N1 C8 N2 6.0(3)
C2 N1 C8 C7 1.50(19)
C11 N1 C8 C7 -176.85(15)
N3 C7 C8 N2 -6.8(3)
C1 C7 C8 N2 175.35(16)
N3 C7 C8 N1 176.02(15)
C1 C7 C8 N1 -1.86(19)
N1 C8 N2 C9 179.03(16)
C7 C8 N2 C9 2.3(2)
C8 N2 C9 C10 4.6(2)
C8 N2 C9 C12 -173.28(14)
N2 C9 C10 N3 -7.6(2)
C12 C9 C10 N3 170.01(15)
N2 C9 C10 C36 171.47(15)
C12 C9 C10 C36 -10.9(3)
C8 C7 N3 C10 3.6(2)
C1 C7 N3 C10 -179.11(17)
C9 C10 N3 C7 3.1(2)
C36 C10 N3 C7 -176.11(14)
N2 C9 C12 C13 -45.7(2)
C10 C9 C12 C13 136.41(17)
N2 C9 C12 C17 130.95(17)
C10 C9 C12 C17 -46.9(2)
C17 C12 C13 C14 2.1(3)
C9 C12 C13 C14 178.85(16)
C12 C13 C14 C15 -1.3(3)
C13 C14 C15 C16 -0.6(3)
C13 C14 C15 B1 178.98(17)
C14 C15 B1 C18 15.7(3)
C16 C15 B1 C18 -164.79(16)
C14 C15 B1 C27 -161.97(17)
C16 C15 B1 C27 17.5(3)
C14 C15 C16 C17 1.7(3)
B1 C15 C16 C17 -177.80(17)
C15 C16 C17 C12 -1.0(3)
C13 C12 C17 C16 -0.9(3)
C9 C12 C17 C16 -177.63(16)
C15 B1 C18 C19 -119.78(18)
C27 B1 C18 C19 57.8(2)
C15 B1 C18 C23 55.8(2)
C27 B1 C18 C23 -126.64(18)
C23 C18 C19 C20 -2.2(2)
B1 C18 C19 C20 173.57(16)
C23 C18 C19 C24 179.87(16)
B1 C18 C19 C24 -4.4(2)
C18 C19 C20 C21 1.1(3)
C24 C19 C20 C21 179.16(17)
C19 C20 C21 C22 0.3(3)
C19 C20 C21 C25 179.39(19)
C20 C21 C22 C23 -0.6(3)
C25 C21 C22 C23 -179.72(19)
C21 C22 C23 C18 -0.5(3)
C21 C22 C23 C26 176.22(18)
C19 C18 C23 C22 1.9(2)
B1 C18 C23 C22 -173.79(16)
C19 C18 C23 C26 -174.69(17)
B1 C18 C23 C26 9.7(3)
C15 B1 C27 C28 -123.75(18)
C18 B1 C27 C28 58.7(2)
C15 B1 C27 C32 55.9(2)
C18 B1 C27 C32 -121.66(19)
C32 C27 C28 C29 -1.1(2)
B1 C27 C28 C29 178.53(16)
C32 C27 C28 C33 -179.40(17)
B1 C27 C28 C33 0.2(3)
C27 C28 C29 C30 1.5(3)
C33 C28 C29 C30 179.80(18)
C28 C29 C30 C31 0.1(3)
C28 C29 C30 C34 -179.79(19)
C29 C30 C31 C32 -2.0(3)
C34 C30 C31 C32 177.89(19)
C30 C31 C32 C27 2.3(3)
C30 C31 C32 C35 -179.06(18)
C28 C27 C32 C31 -0.7(2)
B1 C27 C32 C31 179.67(16)
C28 C27 C32 C35 -179.27(17)
B1 C27 C32 C35 1.1(3)
N3 C10 C36 C37 -38.3(2)
C9 C10 C36 C37 142.57(17)
N3 C10 C36 C41 137.73(17)
C9 C10 C36 C41 -41.4(2)
C41 C36 C37 C38 2.0(2)
C10 C36 C37 C38 178.24(15)
C36 C37 C38 C39 -1.0(3)
C37 C38 C39 N4 -179.05(16)
C37 C38 C39 C40 -0.5(3)
C38 C39 N4 C44 -163.94(17)
C40 C39 N4 C44 17.6(3)
C38 C39 N4 C42 -13.9(3)
C40 C39 N4 C42 167.67(17)
N4 C39 C40 C41 179.61(17)
C38 C39 C40 C41 1.1(3)
C39 C40 C41 C36 -0.1(3)
C37 C36 C41 C40 -1.4(3)
C10 C36 C41 C40 -177.57(17)
C39 N4 C42 C43 88.4(2)
C44 N4 C42 C43 -120.58(19)
C39 N4 C44 C45 72.0(2)
C42 N4 C44 C45 -78.9(2)
